data_7119738
loop_
_publ_author_name
'Li, Pei-Zhou'
'Su, Jie'
'Liang, Jie'
'Liu, Jia'
'Zhang, Yuanyuan'
'Chen, Hongzhong'
'Zhao, Yanli'

_publ_section_title
;
 A highly porous metal-organic framework for large organic molecule
 capture and chromatographic separation.
;
_journal_issue 24
_journal_name_full 'Chemical communications (Cambridge, England)'
_journal_page_first 3434
_journal_page_last 3437
_journal_paper_doi 10.1039/c7cc01063j
_journal_volume 53
_journal_year 2017
_chemical_formula_sum 'C132 H72 N36 O27 Zn6'
_chemical_formula_weight 2986.48
_chemical_name_systematic
; 
 ? 
;
_space_group_IT_number 20
_symmetry_cell_setting orthorhombic
_symmetry_space_group_name_Hall 'C 2c 2'
_symmetry_space_group_name_H-M 'C 2 2 21'
_atom_sites_solution_hydrogens geom
_atom_sites_solution_primary direct
_atom_sites_solution_secondary difmap
_audit_creation_method SHELXL-97
_audit_update_record
;
2016-09-01 deposited with the CCDC.
2017-03-03 downloaded from the CCDC.
;
_cell_angle_alpha 90.00
_cell_angle_beta 90.00
_cell_angle_gamma 90.00
_cell_formula_units_Z 4
_cell_length_a 29.72(6)
_cell_length_b 37.891(16)
_cell_length_c 37.65(3)
_cell_measurement_reflns_used 88
_cell_measurement_temperature 293(2)
_cell_measurement_theta_max 73.1435
_cell_measurement_theta_min 3.7728
_cell_volume 42398(9)
_computing_structure_refinement 'SHELXL-97 (Sheldrick, 2008)'
_computing_structure_solution 'SHELXS-97 (Sheldrick, 2008)'
_diffrn_ambient_temperature 293(2)
_diffrn_measured_fraction_theta_full 0.758
_diffrn_measured_fraction_theta_max 0.758
_diffrn_measurement_device_type 'SuperNova, Dual, Cu at zero, Atlas'
_diffrn_radiation_monochromator graphite
_diffrn_radiation_source 'fine-focus sealed tube'
_diffrn_radiation_type CuK\a
_diffrn_radiation_wavelength 1.54178
_diffrn_reflns_av_R_equivalents 0.0000
_diffrn_reflns_av_sigmaI/netI 0.0498
_diffrn_reflns_limit_h_max 23
_diffrn_reflns_limit_h_min -23
_diffrn_reflns_limit_k_max 31
_diffrn_reflns_limit_k_min 0
_diffrn_reflns_limit_l_max 31
_diffrn_reflns_limit_l_min 0
_diffrn_reflns_number 7595
_diffrn_reflns_theta_full 39.96
_diffrn_reflns_theta_max 39.96
_diffrn_reflns_theta_min 3.78
_exptl_absorpt_coefficient_mu 0.605
_exptl_crystal_colour colorless
_exptl_crystal_density_diffrn 0.468
_exptl_crystal_density_method 'not measured'
_exptl_crystal_description block
_exptl_crystal_F_000 6048
_platon_squeeze_details
;
;
_refine_diff_density_max 0.206
_refine_diff_density_min -0.193
_refine_diff_density_rms 0.030
_refine_ls_abs_structure_details 'Flack H D (1983), Acta Cryst. A39, 876-881'
_refine_ls_abs_structure_Flack -0.01(6)
_refine_ls_extinction_method none
_refine_ls_goodness_of_fit_ref 1.038
_refine_ls_hydrogen_treatment mixed
_refine_ls_matrix_type full
_refine_ls_number_parameters 342
_refine_ls_number_reflns 7595
_refine_ls_number_restraints 19
_refine_ls_restrained_S_all 1.038
_refine_ls_R_factor_all 0.0865
_refine_ls_R_factor_gt 0.0692
_refine_ls_shift/su_max 0.001
_refine_ls_shift/su_mean 0.000
_refine_ls_structure_factor_coef Fsqd
_refine_ls_weighting_details 'calc w=1/[\s^2^(Fo^2^)+(0.1368P)^2^+57.1159P] where P=(Fo^2^+2Fc^2^)/3'
_refine_ls_weighting_scheme calc
_refine_ls_wR_factor_gt 0.2004
_refine_ls_wR_factor_ref 0.2172
_reflns_number_gt 5669
_reflns_number_total 7595
_reflns_threshold_expression >2sigma(I)
_cod_data_source_file c7cc01063j2.cif
_cod_data_source_block ZnL1
_cod_depositor_comments 'Adding full bibliography for 7119738.cif.'
_cod_original_cell_volume 42402(90)
_cod_database_code 7119738

loop_
_symmetry_equiv_pos_as_xyz
'x, y, z'
'-x, -y, z+1/2'
'-x, y, -z+1/2'
'x, -y, -z'
'x+1/2, y+1/2, z'
'-x+1/2, -y+1/2, z+1/2'
'-x+1/2, y+1/2, -z+1/2'
'x+1/2, -y+1/2, -z'

loop_
_atom_site_label
_atom_site_type_symbol
_atom_site_fract_x
_atom_site_fract_y
_atom_site_fract_z
_atom_site_U_iso_or_equiv
_atom_site_adp_type
_atom_site_occupancy
_atom_site_symmetry_multiplicity
_atom_site_calc_flag
_atom_site_refinement_flags
Zn1 Zn 0.53681(6) 0.66911(5) 0.78633(4) 0.0946(6) Uani 1 1 d .
Zn2 Zn 0.60698(6) 0.61645(5) 0.84238(4) 0.0941(6) Uani 1 1 d .
Zn3 Zn 0.67757(8) 0.56404(5) 0.89820(5) 0.1269(8) Uani 1 1 d .
O1 O 0.5000 0.6976(3) 0.7500 0.093(4) Uani 1 2 d S
O2 O 0.6082(3) 0.6064(2) 0.7886(2) 0.121(3) Uani 1 1 d D
O3 O 0.5359(3) 0.6171(3) 0.8451(2) 0.113(3) Uani 1 1 d D
O4 O 0.6159(3) 0.67020(19) 0.8422(2) 0.107(3) Uani 1 1 d D
O5 O 0.6129(4) 0.6258(2) 0.8974(2) 0.149(4) Uani 1 1 d D
O6 O 0.6753(2) 0.6124(2) 0.8386(2) 0.104(3) Uani 1 1 d D
O7 O 0.5012(3) 0.6657(2) 0.82881(15) 0.100(3) Uani 1 1 d D
O8 O 0.6328(4) 0.5818(3) 0.9326(2) 0.149(4) Uani 1 1 d D
O9 O 0.6002(4) 0.5625(3) 0.8517(2) 0.139(4) Uani 1 1 d D
O10 O 0.6600(4) 0.5288(2) 0.8621(2) 0.135(4) Uani 1 1 d D
O11 O 0.7150(5) 0.5315(3) 0.9300(3) 0.221(6) Uani 1 1 d .
O12 O 0.5504(3) 0.6280(2) 0.75768(17) 0.081(3) Uani 1 1 d D
O13 O 0.5887(4) 0.6989(2) 0.7954(2) 0.140(4) Uani 1 1 d D
O14 O 0.7173(3) 0.6037(3) 0.8850(3) 0.137(4) Uani 1 1 d D
C1 C 0.5074(6) 0.6412(4) 0.8512(3) 0.119(2) Uani 1 1 d D
C2 C 0.4778(3) 0.6400(2) 0.88256(16) 0.119(2) Uani 1 1 d G
C3 C 0.4496(3) 0.6680(2) 0.89092(19) 0.119(2) Uani 1 1 d G
H3 H 0.4487 0.6878 0.8763 0.143 Uiso 1 1 calc R
C4 C 0.4228(3) 0.6666(2) 0.9211(2) 0.119(2) Uani 1 1 d G
H4 H 0.4040 0.6854 0.9267 0.143 Uiso 1 1 calc R
C5 C 0.4242(3) 0.6370(3) 0.94301(17) 0.119(2) Uani 1 1 d G
C6 C 0.4524(3) 0.6090(2) 0.9346(2) 0.119(2) Uani 1 1 d G
H6 H 0.4534 0.5892 0.9493 0.143 Uiso 1 1 calc R
C7 C 0.4792(3) 0.6104(2) 0.9044(2) 0.119(2) Uani 1 1 d G
H7 H 0.4981 0.5916 0.8988 0.143 Uiso 1 1 calc R
N8 N 0.3981(3) 0.6347(2) 0.97338(19) 0.160(3) Uani 1 1 d G
C9 C 0.4021(4) 0.6172(3) 1.0044(2) 0.160(3) Uani 1 1 d G
H9 H 0.4234 0.6000 1.0096 0.193 Uiso 1 1 calc R
C10 C 0.3698(4) 0.6290(3) 1.0265(2) 0.160(3) Uani 1 1 d G
N11 N 0.3459(3) 0.6539(3) 1.0092(2) 0.160(3) Uani 1 1 d G
N12 N 0.3633(3) 0.6573(3) 0.9764(2) 0.160(3) Uani 1 1 d G
C13 C 0.3558(3) 0.6177(2) 1.06061(17) 0.130(2) Uani 1 1 d G
C14 C 0.3718(3) 0.5864(2) 1.0752(2) 0.130(2) Uani 1 1 d G
H14 H 0.3914 0.5722 1.0623 0.156 Uiso 1 1 calc R
C15 C 0.3586(3) 0.5764(2) 1.1092(2) 0.130(2) Uani 1 1 d G
C16 C 0.3294(3) 0.5977(3) 1.12851(18) 0.130(2) Uani 1 1 d G
H16 H 0.3206 0.5910 1.1512 0.156 Uiso 1 1 calc R
C17 C 0.3133(3) 0.6289(2) 1.1139(2) 0.130(2) Uani 1 1 d G
C18 C 0.3265(3) 0.6389(2) 1.0799(2) 0.130(2) Uani 1 1 d G
H18 H 0.3158 0.6598 1.0701 0.156 Uiso 1 1 calc R
C19 C 0.3740(4) 0.5409(3) 1.1240(2) 0.174(3) Uani 1 1 d G
N20 N 0.4028(4) 0.5210(3) 1.1047(2) 0.174(3) Uani 1 1 d G
N21 N 0.4163(3) 0.4936(3) 1.1251(2) 0.174(3) Uani 1 1 d G
N22 N 0.3958(4) 0.4966(3) 1.1571(2) 0.174(3) Uani 1 1 d G
C23 C 0.3696(4) 0.5258(3) 1.1564(2) 0.174(3) Uani 1 1 d G
H23 H 0.3518 0.5340 1.1749 0.209 Uiso 1 1 calc R
C24 C 0.4000(3) 0.4712(2) 1.18214(19) 0.122(2) Uani 1 1 d G
C25 C 0.4376(3) 0.4493(2) 1.18188(19) 0.122(2) Uani 1 1 d G
H25 H 0.4594 0.4520 1.1644 0.147 Uiso 1 1 calc R
C26 C 0.4425(3) 0.4235(2) 1.2078(2) 0.122(2) Uani 1 1 d G
H26 H 0.4677 0.4089 1.2076 0.147 Uiso 1 1 calc R
C27 C 0.4100(3) 0.4195(2) 1.2340(2) 0.122(2) Uani 1 1 d G
C28 C 0.3724(3) 0.4414(3) 1.2342(2) 0.122(2) Uani 1 1 d G
H28 H 0.3506 0.4387 1.2518 0.147 Uiso 1 1 calc R
C29 C 0.3674(3) 0.4672(2) 1.2083(2) 0.122(2) Uani 1 1 d G
H29 H 0.3423 0.4818 1.2085 0.147 Uiso 1 1 calc R
C30 C 0.5828(5) 0.6057(4) 0.7629(3) 0.122(2) Uani 1 1 d D
C31 C 0.2826(4) 0.6510(3) 1.1350(3) 0.190(3) Uani 1 1 d G
C32 C 0.2604(4) 0.6822(3) 1.1281(3) 0.190(3) Uani 1 1 d G
H32 H 0.2631 0.6957 1.1076 0.228 Uiso 1 1 calc R
N33 N 0.2334(4) 0.6897(3) 1.1569(3) 0.190(3) Uani 1 1 d G
N34 N 0.2389(4) 0.6632(3) 1.1814(2) 0.190(3) Uani 1 1 d G
N35 N 0.2693(4) 0.6393(3) 1.1680(3) 0.190(3) Uani 1 1 d G
C36 C 0.2054(3) 0.7175(2) 1.1615(3) 0.146(3) Uani 1 1 d G
C37 C 0.1808(4) 0.7185(2) 1.1929(2) 0.146(3) Uani 1 1 d G
H37 H 0.1838 0.7005 1.2095 0.175 Uiso 1 1 calc R
C38 C 0.1517(4) 0.7465(3) 1.1995(2) 0.146(3) Uani 1 1 d G
H38 H 0.1353 0.7472 1.2205 0.175 Uiso 1 1 calc R
C39 C 0.1472(3) 0.7734(2) 1.1747(3) 0.146(3) Uani 1 1 d G
C40 C 0.1717(4) 0.7724(2) 1.1433(2) 0.146(3) Uani 1 1 d G
H40 H 0.1687 0.7904 1.1267 0.175 Uiso 1 1 calc R
C41 C 0.2008(3) 0.7444(3) 1.1367(2) 0.146(3) Uani 1 1 d G
H41 H 0.2173 0.7437 1.1157 0.175 Uiso 1 1 calc R
C42 C 0.6144(6) 0.6971(4) 0.8215(4) 0.146(3) Uani 1 1 d D
C51 C 0.6232(6) 0.5353(4) 0.8462(4) 0.166(3) Uani 1 1 d D
C52 C 0.6106(4) 0.5099(3) 0.8181(2) 0.166(3) Uani 1 1 d GD
C53 C 0.6415(3) 0.4848(3) 0.8068(3) 0.166(3) Uani 1 1 d GD
H53 H 0.6693 0.4829 0.8180 0.199 Uiso 1 1 calc R
C54 C 0.6309(4) 0.4625(3) 0.7786(3) 0.166(3) Uani 1 1 d G
H54 H 0.6516 0.4457 0.7711 0.199 Uiso 1 1 calc R
C55 C 0.5894(4) 0.4653(3) 0.7618(2) 0.166(3) Uani 1 1 d GD
C56 C 0.5585(3) 0.4905(3) 0.7732(3) 0.166(3) Uani 1 1 d G
H56 H 0.5308 0.4924 0.7619 0.199 Uiso 1 1 calc R
C57 C 0.5691(3) 0.5127(3) 0.8013(3) 0.166(3) Uani 1 1 d GD
H57 H 0.5484 0.5295 0.8089 0.199 Uiso 1 1 calc R
N58 N 0.5793(4) 0.4408(3) 0.7351(2) 0.164(3) Uani 1 1 d GD
C59 C 0.5956(4) 0.4106(3) 0.7240(3) 0.164(3) Uani 1 1 d G
H59 H 0.6192 0.3982 0.7342 0.197 Uiso 1 1 calc R
C60 C 0.5727(4) 0.4010(3) 0.6959(3) 0.164(3) Uani 1 1 d G
N61 N 0.5422(3) 0.4252(3) 0.6896(2) 0.164(3) Uani 1 1 d G
N62 N 0.5462(3) 0.4499(2) 0.7139(3) 0.164(3) Uani 1 1 d G
C63 C 0.5767(4) 0.3693(2) 0.6746(3) 0.158(3) Uani 1 1 d G
C64 C 0.6034(4) 0.3413(3) 0.6856(2) 0.158(3) Uani 1 1 d G
H64 H 0.6181 0.3423 0.7074 0.189 Uiso 1 1 calc R
C65 C 0.6083(4) 0.3117(2) 0.6642(3) 0.158(3) Uani 1 1 d G
C66 C 0.5863(4) 0.3101(2) 0.6316(3) 0.158(3) Uani 1 1 d G
H66 H 0.5896 0.2903 0.6172 0.189 Uiso 1 1 calc R
C67 C 0.5596(4) 0.3381(3) 0.6205(2) 0.158(3) Uani 1 1 d G
C68 C 0.5547(3) 0.3677(2) 0.6420(3) 0.158(3) Uani 1 1 d G
H68 H 0.5368 0.3864 0.6346 0.189 Uiso 1 1 calc R
N69 N 0.6581(4) 0.2802(3) 0.7065(3) 0.190(3) Uani 1 1 d G
N70 N 0.6856(4) 0.2514(3) 0.7072(3) 0.190(3) Uani 1 1 d G
N71 N 0.6845(4) 0.2361(3) 0.6745(3) 0.190(3) Uani 1 1 d GD
C72 C 0.6565(5) 0.2554(3) 0.6535(3) 0.190(3) Uani 1 1 d G
H72 H 0.6497 0.2508 0.6299 0.228 Uiso 1 1 calc R
C73 C 0.6402(4) 0.2827(3) 0.6733(3) 0.190(3) Uani 1 1 d G
C74 C 0.7047(2) 0.2035(2) 0.6680(2) 0.134(2) Uani 1 1 d GD
C75 C 0.7021(3) 0.1856(2) 0.6359(2) 0.134(2) Uani 1 1 d G
H75 H 0.6804 0.1920 0.6192 0.161 Uiso 1 1 calc R
C76 C 0.7317(3) 0.1582(3) 0.6286(2) 0.134(2) Uani 1 1 d G
H76 H 0.7300 0.1462 0.6071 0.161 Uiso 1 1 calc R
C77 C 0.7641(2) 0.1486(2) 0.6535(3) 0.134(2) Uani 1 1 d G
C78 C 0.7667(3) 0.1666(2) 0.6857(2) 0.134(2) Uani 1 1 d G
H78 H 0.7884 0.1602 0.7023 0.161 Uiso 1 1 calc R
C79 C 0.7371(3) 0.1940(2) 0.6929(2) 0.134(2) Uani 1 1 d G
H79 H 0.7388 0.2060 0.7144 0.161 Uiso 1 1 calc R
C80 C 0.7115(5) 0.6159(5) 0.8547(4) 0.134(2) Uani 1 1 d D
C81 C 0.5371(4) 0.3354(3) 0.5842(2) 0.179(3) Uani 1 1 d G
C82 C 0.5126(4) 0.3577(3) 0.5675(3) 0.179(3) Uani 1 1 d G
H82 H 0.5047 0.3801 0.5754 0.215 Uiso 1 1 calc R
N83 N 0.5008(4) 0.3436(3) 0.5380(3) 0.179(3) Uani 1 1 d G
N84 N 0.5179(4) 0.3126(3) 0.5365(3) 0.179(3) Uani 1 1 d G
N85 N 0.5405(4) 0.3076(3) 0.5651(3) 0.179(3) Uani 1 1 d G
C86 C 0.4731(3) 0.3548(3) 0.5094(2) 0.140(3) Uani 1 1 d G
C87 C 0.4669(3) 0.3337(2) 0.4796(3) 0.140(3) Uani 1 1 d G
H87 H 0.4812 0.3119 0.4781 0.168 Uiso 1 1 calc R
C88 C 0.4395(3) 0.3451(3) 0.4520(2) 0.140(3) Uani 1 1 d G
H88 H 0.4353 0.3310 0.4321 0.168 Uiso 1 1 calc R
C89 C 0.4182(3) 0.3777(3) 0.4542(2) 0.140(3) Uani 1 1 d G
C90 C 0.4244(3) 0.3989(2) 0.4840(3) 0.140(3) Uani 1 1 d G
H90 H 0.4102 0.4207 0.4855 0.168 Uiso 1 1 calc R
C91 C 0.4519(3) 0.3874(3) 0.5116(2) 0.140(3) Uani 1 1 d G
H91 H 0.4560 0.4015 0.5315 0.168 Uiso 1 1 calc R
C92 C 0.6083(6) 0.6088(5) 0.9249(4) 0.140(3) Uani 1 1 d D

loop_
_atom_site_aniso_label
_atom_site_aniso_U_11
_atom_site_aniso_U_22
_atom_site_aniso_U_33
_atom_site_aniso_U_23
_atom_site_aniso_U_13
_atom_site_aniso_U_12
Zn1 0.1041(15) 0.1013(15) 0.0783(11) 0.0033(10) -0.0069(11) 0.0000(12)
Zn2 0.1103(16) 0.0973(14) 0.0746(10) 0.0011(9) -0.0079(11) -0.0055(12)
Zn3 0.163(2) 0.1172(19) 0.1002(14) 0.0041(11) -0.0136(14) 0.0029(16)
O1 0.068(9) 0.149(12) 0.064(7) 0.000 0.011(6) 0.000
O2 0.151(9) 0.085(7) 0.126(7) 0.014(5) -0.021(7) 0.017(6)
O3 0.030(5) 0.161(9) 0.148(7) 0.005(7) 0.022(5) -0.005(6)
O4 0.167(9) 0.024(5) 0.131(6) -0.025(5) 0.012(6) -0.026(6)
O5 0.272(13) 0.094(8) 0.081(6) 0.039(5) -0.026(7) -0.040(8)
O6 0.021(6) 0.151(9) 0.141(7) 0.015(6) 0.003(5) -0.021(5)
O7 0.131(7) 0.144(8) 0.024(4) -0.005(4) -0.015(4) 0.008(6)
O8 0.176(11) 0.214(12) 0.057(6) -0.009(6) 0.046(6) 0.030(9)
O9 0.202(11) 0.108(8) 0.108(6) 0.034(5) 0.020(7) 0.055(8)
O10 0.201(11) 0.064(7) 0.139(8) -0.030(5) 0.036(8) -0.036(7)
O11 0.311(16) 0.180(13) 0.171(10) 0.035(8) -0.054(11) 0.094(12)
O12 0.085(7) 0.087(7) 0.071(5) -0.038(4) -0.037(5) 0.013(5)
O13 0.176(11) 0.132(9) 0.111(7) 0.010(6) 0.013(7) -0.084(8)
O14 0.137(9) 0.136(9) 0.138(8) 0.019(6) -0.075(7) -0.081(7)
C1 0.129(6) 0.167(6) 0.062(4) 0.023(3) 0.024(3) 0.045(4)
C2 0.129(6) 0.167(6) 0.062(4) 0.023(3) 0.024(3) 0.045(4)
C3 0.129(6) 0.167(6) 0.062(4) 0.023(3) 0.024(3) 0.045(4)
C4 0.129(6) 0.167(6) 0.062(4) 0.023(3) 0.024(3) 0.045(4)
C5 0.129(6) 0.167(6) 0.062(4) 0.023(3) 0.024(3) 0.045(4)
C6 0.129(6) 0.167(6) 0.062(4) 0.023(3) 0.024(3) 0.045(4)
C7 0.129(6) 0.167(6) 0.062(4) 0.023(3) 0.024(3) 0.045(4)
N8 0.202(7) 0.198(7) 0.081(4) 0.059(4) 0.054(4) 0.133(5)
C9 0.202(7) 0.198(7) 0.081(4) 0.059(4) 0.054(4) 0.133(5)
C10 0.202(7) 0.198(7) 0.081(4) 0.059(4) 0.054(4) 0.133(5)
N11 0.202(7) 0.198(7) 0.081(4) 0.059(4) 0.054(4) 0.133(5)
N12 0.202(7) 0.198(7) 0.081(4) 0.059(4) 0.054(4) 0.133(5)
C13 0.152(6) 0.148(6) 0.088(4) 0.037(4) 0.024(4) 0.074(5)
C14 0.152(6) 0.148(6) 0.088(4) 0.037(4) 0.024(4) 0.074(5)
C15 0.152(6) 0.148(6) 0.088(4) 0.037(4) 0.024(4) 0.074(5)
C16 0.152(6) 0.148(6) 0.088(4) 0.037(4) 0.024(4) 0.074(5)
C17 0.152(6) 0.148(6) 0.088(4) 0.037(4) 0.024(4) 0.074(5)
C18 0.152(6) 0.148(6) 0.088(4) 0.037(4) 0.024(4) 0.074(5)
C19 0.227(8) 0.222(8) 0.073(4) 0.063(4) 0.068(5) 0.075(6)
N20 0.227(8) 0.222(8) 0.073(4) 0.063(4) 0.068(5) 0.075(6)
N21 0.227(8) 0.222(8) 0.073(4) 0.063(4) 0.068(5) 0.075(6)
N22 0.227(8) 0.222(8) 0.073(4) 0.063(4) 0.068(5) 0.075(6)
C23 0.227(8) 0.222(8) 0.073(4) 0.063(4) 0.068(5) 0.075(6)
C24 0.120(5) 0.166(6) 0.081(4) 0.023(3) 0.043(4) 0.065(4)
C25 0.120(5) 0.166(6) 0.081(4) 0.023(3) 0.043(4) 0.065(4)
C26 0.120(5) 0.166(6) 0.081(4) 0.023(3) 0.043(4) 0.065(4)
C27 0.120(5) 0.166(6) 0.081(4) 0.023(3) 0.043(4) 0.065(4)
C28 0.120(5) 0.166(6) 0.081(4) 0.023(3) 0.043(4) 0.065(4)
C29 0.120(5) 0.166(6) 0.081(4) 0.023(3) 0.043(4) 0.065(4)
C30 0.120(5) 0.166(6) 0.081(4) 0.023(3) 0.043(4) 0.065(4)
C31 0.247(9) 0.183(8) 0.139(6) 0.063(5) 0.103(6) 0.040(6)
C32 0.247(9) 0.183(8) 0.139(6) 0.063(5) 0.103(6) 0.040(6)
N33 0.247(9) 0.183(8) 0.139(6) 0.063(5) 0.103(6) 0.040(6)
N34 0.247(9) 0.183(8) 0.139(6) 0.063(5) 0.103(6) 0.040(6)
N35 0.247(9) 0.183(8) 0.139(6) 0.063(5) 0.103(6) 0.040(6)
C36 0.214(8) 0.094(6) 0.131(5) -0.001(4) 0.054(5) 0.025(5)
C37 0.214(8) 0.094(6) 0.131(5) -0.001(4) 0.054(5) 0.025(5)
C38 0.214(8) 0.094(6) 0.131(5) -0.001(4) 0.054(5) 0.025(5)
C39 0.214(8) 0.094(6) 0.131(5) -0.001(4) 0.054(5) 0.025(5)
C40 0.214(8) 0.094(6) 0.131(5) -0.001(4) 0.054(5) 0.025(5)
C41 0.214(8) 0.094(6) 0.131(5) -0.001(4) 0.054(5) 0.025(5)
C42 0.214(8) 0.094(6) 0.131(5) -0.001(4) 0.054(5) 0.025(5)
C51 0.154(7) 0.188(9) 0.155(7) -0.009(5) -0.026(6) 0.050(6)
C52 0.154(7) 0.188(9) 0.155(7) -0.009(5) -0.026(6) 0.050(6)
C53 0.154(7) 0.188(9) 0.155(7) -0.009(5) -0.026(6) 0.050(6)
C54 0.154(7) 0.188(9) 0.155(7) -0.009(5) -0.026(6) 0.050(6)
C55 0.154(7) 0.188(9) 0.155(7) -0.009(5) -0.026(6) 0.050(6)
C56 0.154(7) 0.188(9) 0.155(7) -0.009(5) -0.026(6) 0.050(6)
C57 0.154(7) 0.188(9) 0.155(7) -0.009(5) -0.026(6) 0.050(6)
N58 0.169(7) 0.180(8) 0.143(6) -0.054(5) -0.071(5) 0.085(6)
C59 0.169(7) 0.180(8) 0.143(6) -0.054(5) -0.071(5) 0.085(6)
C60 0.169(7) 0.180(8) 0.143(6) -0.054(5) -0.071(5) 0.085(6)
N61 0.169(7) 0.180(8) 0.143(6) -0.054(5) -0.071(5) 0.085(6)
N62 0.169(7) 0.180(8) 0.143(6) -0.054(5) -0.071(5) 0.085(6)
C63 0.207(8) 0.129(7) 0.137(6) -0.041(5) 0.002(6) 0.018(6)
C64 0.207(8) 0.129(7) 0.137(6) -0.041(5) 0.002(6) 0.018(6)
C65 0.207(8) 0.129(7) 0.137(6) -0.041(5) 0.002(6) 0.018(6)
C66 0.207(8) 0.129(7) 0.137(6) -0.041(5) 0.002(6) 0.018(6)
C67 0.207(8) 0.129(7) 0.137(6) -0.041(5) 0.002(6) 0.018(6)
C68 0.207(8) 0.129(7) 0.137(6) -0.041(5) 0.002(6) 0.018(6)
N69 0.196(8) 0.209(9) 0.165(7) -0.082(6) -0.040(6) 0.077(6)
N70 0.196(8) 0.209(9) 0.165(7) -0.082(6) -0.040(6) 0.077(6)
N71 0.196(8) 0.209(9) 0.165(7) -0.082(6) -0.040(6) 0.077(6)
C72 0.196(8) 0.209(9) 0.165(7) -0.082(6) -0.040(6) 0.077(6)
C73 0.196(8) 0.209(9) 0.165(7) -0.082(6) -0.040(6) 0.077(6)
C74 0.110(6) 0.176(8) 0.116(5) -0.026(4) -0.040(4) 0.032(4)
C75 0.110(6) 0.176(8) 0.116(5) -0.026(4) -0.040(4) 0.032(4)
C76 0.110(6) 0.176(8) 0.116(5) -0.026(4) -0.040(4) 0.032(4)
C77 0.110(6) 0.176(8) 0.116(5) -0.026(4) -0.040(4) 0.032(4)
C78 0.110(6) 0.176(8) 0.116(5) -0.026(4) -0.040(4) 0.032(4)
C79 0.110(6) 0.176(8) 0.116(5) -0.026(4) -0.040(4) 0.032(4)
C80 0.110(6) 0.176(8) 0.116(5) -0.026(4) -0.040(4) 0.032(4)
C81 0.248(9) 0.153(8) 0.136(6) -0.048(5) -0.082(5) 0.027(7)
C82 0.248(9) 0.153(8) 0.136(6) -0.048(5) -0.082(5) 0.027(7)
N83 0.248(9) 0.153(8) 0.136(6) -0.048(5) -0.082(5) 0.027(7)
N84 0.248(9) 0.153(8) 0.136(6) -0.048(5) -0.082(5) 0.027(7)
N85 0.248(9) 0.153(8) 0.136(6) -0.048(5) -0.082(5) 0.027(7)
C86 0.131(6) 0.160(7) 0.128(6) 0.013(4) -0.021(5) 0.015(5)
C87 0.131(6) 0.160(7) 0.128(6) 0.013(4) -0.021(5) 0.015(5)
C88 0.131(6) 0.160(7) 0.128(6) 0.013(4) -0.021(5) 0.015(5)
C89 0.131(6) 0.160(7) 0.128(6) 0.013(4) -0.021(5) 0.015(5)
C90 0.131(6) 0.160(7) 0.128(6) 0.013(4) -0.021(5) 0.015(5)
C91 0.131(6) 0.160(7) 0.128(6) 0.013(4) -0.021(5) 0.015(5)
C92 0.131(6) 0.160(7) 0.128(6) 0.013(4) -0.021(5) 0.015(5)

loop_
_atom_type_symbol
_atom_type_description
_atom_type_scat_dispersion_real
_atom_type_scat_dispersion_imag
_atom_type_scat_source
C C 0.0181 0.0091 'International Tables Vol C Tables 4.2.6.8 and 6.1.1.4'
H H 0.0000 0.0000 'International Tables Vol C Tables 4.2.6.8 and 6.1.1.4'
N N 0.0311 0.0180 'International Tables Vol C Tables 4.2.6.8 and 6.1.1.4'
O O 0.0492 0.0322 'International Tables Vol C Tables 4.2.6.8 and 6.1.1.4'
Zn Zn -1.5491 0.6778 'International Tables Vol C Tables 4.2.6.8 and 6.1.1.4'

loop_
_geom_angle_atom_site_label_1
_geom_angle_atom_site_label_2
_geom_angle_atom_site_label_3
_geom_angle
_geom_angle_site_symmetry_1
_geom_angle_site_symmetry_3
O7 Zn1 O12 121.6(4) . .
O7 Zn1 O13 109.3(4) . .
O12 Zn1 O13 113.6(4) . .
O7 Zn1 O1 107.2(3) . .
O12 Zn1 O1 99.4(3) . .
O13 Zn1 O1 103.5(4) . .
O6 Zn2 O4 86.9(4) . .
O6 Zn2 O2 84.3(4) . .
O4 Zn2 O2 100.2(3) . .
O6 Zn2 O9 91.9(4) . .
O4 Zn2 O9 170.4(3) . .
O2 Zn2 O9 89.2(3) . .
O6 Zn2 O5 89.9(4) . .
O4 Zn2 O5 80.0(3) . .
O2 Zn2 O5 174.2(4) . .
O9 Zn2 O5 90.4(3) . .
O6 Zn2 O3 176.1(4) . .
O4 Zn2 O3 96.8(4) . .
O2 Zn2 O3 93.9(4) . .
O9 Zn2 O3 84.7(4) . .
O5 Zn2 O3 91.9(4) . .
O10 Zn3 O14 119.9(4) . .
O10 Zn3 O8 120.3(4) . .
O14 Zn3 O8 107.9(5) . .
O10 Zn3 O11 98.0(5) . .
O14 Zn3 O11 106.3(6) . .
O8 Zn3 O11 100.9(5) . .
Zn1 O1 Zn1 116.7(6) 3_656 .
C30 O2 Zn2 140.2(10) . .
C1 O3 Zn2 133.2(11) . .
C42 O4 Zn2 141.7(10) . .
C92 O5 Zn2 137.1(11) . .
C80 O6 Zn2 145.1(10) . .
C1 O7 Zn1 121.6(9) . .
C92 O8 Zn3 120.4(10) . .
C51 O9 Zn2 136.5(13) . .
C51 O10 Zn3 114.8(8) . .
C30 O12 Zn1 126.5(8) . .
C42 O13 Zn1 126.2(11) . .
C80 O14 Zn3 115.6(10) . .
O3 C1 O7 120.3(12) . .
O3 C1 C2 121.3(11) . .
O7 C1 C2 118.1(11) . .
C3 C2 C7 120.0 . .
C3 C2 C1 121.1(8) . .
C7 C2 C1 118.9(8) . .
C2 C3 C4 120.0 . .
C5 C4 C3 120.0 . .
N8 C5 C6 118.4(7) . .
N8 C5 C4 121.6(7) . .
C6 C5 C4 120.0 . .
C5 C6 C7 120.0 . .
C6 C7 C2 120.0 . .
C9 N8 N12 107.9 . .
C9 N8 C5 134.2(7) . .
N12 N8 C5 117.3(7) . .
N8 C9 C10 108.0 . .
N11 C10 C9 108.0 . .
N11 C10 C13 119.7(7) . .
C9 C10 C13 131.9(7) . .
N12 N11 C10 108.0 . .
N11 N12 N8 108.1 . .
C14 C13 C18 120.0 . .
C14 C13 C10 121.2(7) . .
C18 C13 C10 118.8(7) . .
C13 C14 C15 120.0 . .
C16 C15 C14 120.0 . .
C16 C15 C19 120.4(7) . .
C14 C15 C19 119.4(7) . .
C17 C16 C15 120.0 . .
C18 C17 C16 120.0 . .
C18 C17 C31 121.1(7) . .
C16 C17 C31 118.9(7) . .
C17 C18 C13 120.0 . .
N20 C19 C23 107.9 . .
N20 C19 C15 119.0(7) . .
C23 C19 C15 132.3(7) . .
C19 N20 N21 108.1 . .
N20 N21 N22 107.9 . .
C23 N22 N21 108.0 . .
C23 N22 C24 130.5(7) . .
N21 N22 C24 121.2(7) . .
N22 C23 C19 108.0 . .
N22 C24 C25 119.6(7) . .
N22 C24 C29 120.4(7) . .
C25 C24 C29 120.0 . .
C26 C25 C24 120.0 . .
C27 C26 C25 120.0 . .
C26 C27 C28 120.0 . .
C26 C27 C30 119.6(8) . 2_665
C28 C27 C30 120.2(8) . 2_665
C29 C28 C27 120.0 . .
C28 C29 C24 120.0 . .
O2 C30 O12 124.2(13) . .
O2 C30 C27 121(3) . 2_664
O12 C30 C27 115(3) . 2_664
N35 C31 C32 108.0 . .
N35 C31 C17 118.7(8) . .
C32 C31 C17 133.1(8) . .
N33 C32 C31 107.9 . .
C36 N33 N34 123.6(9) . .
C36 N33 C32 128.4(9) . .
N34 N33 C32 108.0 . .
N33 N34 N35 108.1 . .
N34 N35 C31 107.9 . .
N33 C36 C37 117.1(9) . .
N33 C36 C41 122.9(9) . .
C37 C36 C41 120.0 . .
C36 C37 C38 120.0 . .
C39 C38 C37 120.0 . .
C38 C39 C40 120.0 . .
C38 C39 C42 123.4(9) . 8_467
C40 C39 C42 116.4(9) . 8_467
C41 C40 C39 120.0 . .
C40 C41 C36 120.0 . .
O13 C42 O4 123.1(17) . .
O13 C42 C39 116(3) . 8_567
O4 C42 C39 121(3) . 8_567
O9 C51 O10 123.5(12) . .
O9 C51 C52 120.9(11) . .
O10 C51 C52 115.4(11) . .
C53 C52 C57 120.0 . .
C53 C52 C51 119.8(8) . .
C57 C52 C51 120.0(8) . .
C54 C53 C52 120.0 . .
C53 C54 C55 120.0 . .
C56 C55 C54 120.0 . .
C56 C55 N58 122.2(10) . .
C54 C55 N58 117.7(10) . .
C55 C56 C57 120.0 . .
C56 C57 C52 120.0 . .
C59 N58 N62 108.1 . .
C59 N58 C55 136.8(10) . .
N62 N58 C55 115.0(10) . .
N58 C59 C60 108.1 . .
C59 C60 N61 107.9 . .
C59 C60 C63 129.5(9) . .
N61 C60 C63 122.5(9) . .
N62 N61 C60 108.1 . .
N61 N62 N58 107.8 . .
C64 C63 C68 120.0 . .
C64 C63 C60 120.9(9) . .
C68 C63 C60 119.1(9) . .
C65 C64 C63 120.0 . .
C64 C65 C66 120.0 . .
C64 C65 C73 121.7(9) . .
C66 C65 C73 118.0(9) . .
C67 C66 C65 120.0 . .
C66 C67 C68 120.0 . .
C66 C67 C81 118.0(9) . .
C68 C67 C81 122.0(9) . .
C67 C68 C63 120.0 . .
N70 N69 C73 108.0 . .
N71 N70 N69 108.0 . .
C72 N71 N70 108.2 . .
C72 N71 C74 129.6(9) . .
N70 N71 C74 121.7(10) . .
N71 C72 C73 107.9 . .
C72 C73 N69 108.0 . .
C72 C73 C65 131.3(10) . .
N69 C73 C65 120.7(10) . .
C75 C74 C79 120.0 . .
C75 C74 N71 124.1(8) . .
C79 C74 N71 114.1(7) . .
C76 C75 C74 120.0 . .
C75 C76 C77 120.0 . .
C76 C77 C78 120.0 . .
C76 C77 C80 114.7(8) . 7_646
C78 C77 C80 124.6(8) . 7_646
C79 C78 C77 120.0 . .
C78 C79 C74 120.0 . .
O14 C80 O6 121.8(16) . .
O14 C80 C77 116(3) . 7_656
O6 C80 C77 115(3) . 7_656
C82 C81 N85 108.2 . .
C82 C81 C67 130.2(9) . .
N85 C81 C67 121.5(9) . .
C81 C82 N83 107.9 . .
C82 N83 N84 108.2 . .
C82 N83 C86 133.8(10) . .
N84 N83 C86 118.0(10) . .
N83 N84 N85 107.8 . .
C81 N85 N84 108.0 . .
C87 C86 C91 120.0 . .
C87 C86 N83 121.2(9) . .
C91 C86 N83 118.8(9) . .
C86 C87 C88 120.0 . .
C87 C88 C89 120.0 . .
C88 C89 C90 120.0 . .
C88 C89 C92 120.9(10) . 2_664
C90 C89 C92 119.0(10) . 2_664
C91 C90 C89 120.0 . .
C90 C91 C86 120.0 . .
O5 C92 O8 122.8(16) . .
O5 C92 C89 121(3) . 2_665
O8 C92 C89 115(3) . 2_665

loop_
_geom_bond_atom_site_label_1
_geom_bond_atom_site_label_2
_geom_bond_distance
_geom_bond_site_symmetry_2
Zn1 O7 1.922(7) .
Zn1 O12 1.937(7) .
Zn1 O13 1.943(10) .
Zn1 O1 2.058(7) .
Zn2 O6 2.040(9) .
Zn2 O4 2.054(8) .
Zn2 O2 2.060(10) .
Zn2 O9 2.084(10) .
Zn2 O5 2.109(9) .
Zn2 O3 2.116(9) .
Zn3 O10 1.977(9) .
Zn3 O14 1.973(9) .
Zn3 O8 1.974(9) .
Zn3 O11 2.046(11) .
O1 Zn1 2.058(7) 3_656
O2 C30 1.230(13) .
O3 C1 1.267(12) .
O4 C42 1.282(13) .
O5 C92 1.226(13) .
O6 C80 1.244(13) .
O7 C1 1.266(12) .
O8 C92 1.288(13) .
O9 C51 1.253(12) .
O10 C51 1.271(12) .
O12 C30 1.294(12) .
O13 C42 1.248(14) .
O14 C80 1.245(12) .
C1 C2 1.472(14) .
C2 C3 1.3900 .
C2 C7 1.3900 .
C3 C4 1.3900 .
C4 C5 1.3900 .
C5 N8 1.385(8) .
C5 C6 1.3900 .
C6 C7 1.3900 .
N8 C9 1.347(5) .
N8 N12 1.348(5) .
C9 C10 1.349(5) .
C10 N11 1.347(5) .
C10 C13 1.417(9) .
N11 N12 1.346(5) .
C13 C14 1.3900 .
C13 C18 1.3900 .
C14 C15 1.3900 .
C15 C16 1.3900 .
C15 C19 1.526(10) .
C16 C17 1.3900 .
C17 C18 1.3900 .
C17 C31 1.473(11) .
C19 N20 1.352(5) .
C19 C23 1.354(5) .
N20 N21 1.354(5) .
N21 N22 1.354(5) .
N22 C23 1.352(5) .
N22 C24 1.354(10) .
C24 C25 1.3900 .
C24 C29 1.3900 .
C25 C26 1.3900 .
C26 C27 1.3900 .
C27 C28 1.3900 .
C27 C30 1.465(15) 2_665
C28 C29 1.3900 .
C30 C27 1.46(5) 2_664
C31 N35 1.377(6) .
C31 C32 1.377(6) .
C32 N33 1.377(6) .
N33 C36 1.355(12) .
N33 N34 1.376(6) .
N34 N35 1.376(6) .
C36 C37 1.3900 .
C36 C41 1.3900 .
C37 C38 1.3900 .
C38 C39 1.3900 .
C39 C40 1.3900 .
C39 C42 1.490(19) 8_467
C40 C41 1.3900 .
C42 C39 1.49(9) 8_567
C51 C52 1.479(11) .
C52 C53 1.3900 .
C52 C57 1.3900 .
C53 C54 1.3900 .
C54 C55 1.3900 .
C55 C56 1.3900 .
C55 N58 1.404(10) .
C56 C57 1.3900 .
N58 C59 1.309(5) .
N58 N62 1.314(5) .
C59 C60 1.309(5) .
C60 N61 1.313(5) .
C60 C63 1.450(11) .
N61 N62 1.311(5) .
C63 C64 1.3900 .
C63 C68 1.3900 .
C64 C65 1.3900 .
C65 C66 1.3900 .
C65 C73 1.493(13) .
C66 C67 1.3900 .
C67 C68 1.3900 .
C67 C81 1.524(11) .
N69 N70 1.362(6) .
N69 C73 1.363(6) .
N70 N71 1.362(6) .
N71 C72 1.360(6) .
N71 C74 1.394(10) .
C72 C73 1.363(6) .
C74 C75 1.3900 .
C74 C79 1.3900 .
C75 C76 1.3900 .
C76 C77 1.3900 .
C77 C78 1.3900 .
C77 C80 1.471(17) 7_646
C78 C79 1.3900 .
C80 C77 1.471(19) 7_656
C81 C82 1.280(6) .
C81 N85 1.281(5) .
C82 N83 1.282(6) .
N83 N84 1.283(5) .
N83 C86 1.420(11) .
N84 N85 1.284(6) .
C86 C87 1.3900 .
C86 C91 1.3900 .
C87 C88 1.3900 .
C88 C89 1.3900 .
C89 C90 1.3900 .
C89 C92 1.449(17) 2_664
C90 C91 1.3900 .
C92 C89 1.45(10) 2_665

loop_
_platon_squeeze_void_nr
_platon_squeeze_void_average_x
_platon_squeeze_void_average_y
_platon_squeeze_void_average_z
_platon_squeeze_void_volume
_platon_squeeze_void_count_electrons
_platon_squeeze_void_content
1 -0.020 -0.005 -0.007 32173 4525 ' '
